data_4320767
loop_
_publ_author_name
'Volker Raab'
'Jennifer Kipke'
'Olaf Burghaus'
'J\"org Sundermeyer'

_publ_contact_author
;
         Joerg Sundermeyer
         Fachbereich Chemie der Universit\"at
         Philipps Universit\"at Marburg
         Hans-Meerwein-Str.
         35032 Marburg
         Bundesrepublik Deutschland
;
_publ_contact_author_email jsu@chemie.uni-marburg.de
_publ_contact_author_fax '+49 6421 2828917 '
_publ_contact_author_phone '+49 6421 2825693 '
_publ_section_title
;
 Copper Complexes of Novel Superbasic Peralkylguanidine Derivatives of
 Tris(2-aminoethyl)amine as Constraint Geometry Ligands
;
_journal_name_full 'Inorganic Chemistry'
_journal_page_first 6964
_journal_page_last 6971
_journal_paper_doi 10.1021/ic010563r
_journal_volume 40
_journal_year 2001
_chemical_formula_sum 'C65 H150 Cl5 Cu3 N30 O'
_chemical_formula_weight 1736.02
_chemical_name_systematic
;
  ?
;
_space_group_IT_number 2
_symmetry_cell_setting triclinic
_symmetry_space_group_name_Hall '-P 1'
_symmetry_space_group_name_H-M 'P -1'
_atom_sites_solution_hydrogens geom
_atom_sites_solution_primary direct
_atom_sites_solution_secondary difmap
_audit_creation_method SHELXL-97
_cell_angle_alpha 89.958(8)
_cell_angle_beta 89.599(11)
_cell_angle_gamma 60.428(7)
_cell_formula_units_Z 2
_cell_length_a 13.1035(13)
_cell_length_b 13.1070(9)
_cell_length_c 29.210(2)
_cell_measurement_temperature 203(2)
_cell_volume 4363.1(7)
_computing_cell_refinement 'Siemens XSCANS'
_computing_data_collection 'Siemens XSCANS'
_computing_data_reduction 'Siemens SHELXTL'
_computing_molecular_graphics 'Siemens SHELXTL'
_computing_publication_material 'Siemens SHELXTL'
_computing_structure_refinement 'SHELXL-97 (Sheldrick, 1997)'
_computing_structure_solution 'SHELXS-97 (Sheldrick, 1990)'
_diffrn_ambient_temperature 203(2)
_diffrn_measured_fraction_theta_full 0.929
_diffrn_measured_fraction_theta_max 0.929
_diffrn_measurement_device_type 'Stoe IPDS'
_diffrn_measurement_method '\w scans'
_diffrn_radiation_monochromator graphite
_diffrn_radiation_source 'fine-focus sealed tube'
_diffrn_radiation_type MoK\a
_diffrn_radiation_wavelength 0.71069
_diffrn_reflns_av_R_equivalents 0.0570
_diffrn_reflns_av_sigmaI/netI 0.0770
_diffrn_reflns_limit_h_max 16
_diffrn_reflns_limit_h_min -16
_diffrn_reflns_limit_k_max 16
_diffrn_reflns_limit_k_min -16
_diffrn_reflns_limit_l_max 35
_diffrn_reflns_limit_l_min -35
_diffrn_reflns_number 50906
_diffrn_reflns_theta_full 25.95
_diffrn_reflns_theta_max 25.95
_diffrn_reflns_theta_min 1.91
_exptl_absorpt_coefficient_mu 0.935
_exptl_absorpt_correction_T_max 0.8351
_exptl_absorpt_correction_T_min 0.5607
_exptl_absorpt_correction_type none
_exptl_crystal_colour GELBGRUEN
_exptl_crystal_density_diffrn 1.321
_exptl_crystal_density_method 'not measured'
_exptl_crystal_description UNREGELMAESSIG
_exptl_crystal_F_000 1860
_exptl_crystal_size_max 0.70
_exptl_crystal_size_mid 0.70
_exptl_crystal_size_min 0.20
_refine_ls_extinction_method none
_refine_ls_goodness_of_fit_ref 0.805
_refine_ls_hydrogen_treatment refxyz
_refine_ls_matrix_type full
_refine_ls_number_parameters 965
_refine_ls_number_reflns 15843
_refine_ls_number_restraints 0
_refine_ls_restrained_S_all 0.805
_refine_ls_R_factor_all 0.0797
_refine_ls_R_factor_gt 0.0434
_refine_ls_structure_factor_coef Fsqd
_refine_ls_weighting_details 'calc w=1/[\s^2^(Fo^2^)+(0.0822P)^2^+0.0000P] where P=(Fo^2^+2Fc^2^)/3'
_refine_ls_weighting_scheme calc
_refine_ls_wR_factor_gt 0.1075
_refine_ls_wR_factor_ref 0.1198
_reflns_number_gt 9893
_reflns_number_total 15843
_reflns_threshold_expression >2sigma(I)
_cod_data_source_file ic010563r_4.cif
_cod_data_source_block tricl
_cod_original_cell_volume 4363.2(6)
_cod_database_code 4320767

loop_
_symmetry_equiv_pos_as_xyz
'x, y, z'
'-x, -y, -z'

loop_
_atom_site_label
_atom_site_type_symbol
_atom_site_fract_x
_atom_site_fract_y
_atom_site_fract_z
_atom_site_U_iso_or_equiv
_atom_site_adp_type
_atom_site_occupancy
_atom_site_symmetry_multiplicity
_atom_site_calc_flag
_atom_site_refinement_flags
_atom_site_disorder_assembly
_atom_site_disorder_group
Cu1 Cu 0.60837(4) -0.34968(4) 0.911842(14) 0.02124(11) Uani 1 1 d . . .
Cu2 Cu 0.99413(3) 0.03665(4) 0.787693(13) 0.02073(11) Uani 1 1 d . . .
Cu3 Cu 1.32643(4) 0.33984(4) 0.559743(14) 0.03107(12) Uani 1 1 d . . .
Cl1 Cl 0.69919(8) -0.24449(8) 0.92984(3) 0.0294(2) Uani 1 1 d . . .
Cl2 Cl 0.30676(14) -0.58330(13) 0.85392(4) 0.0649(4) Uani 1 1 d . . .
Cl3 Cl 0.99939(8) 0.04995(9) 0.70997(3) 0.0309(2) Uani 1 1 d . . .
Cl4 Cl 1.0000 0.0000 1.0000 0.0388(3) Uani 1 2 d S . .
Cl5 Cl 1.32910(9) 0.33815(10) 0.63815(3) 0.0379(2) Uani 1 1 d . . .
Cl6 Cl 1.0000 0.0000 0.5000 0.0404(3) Uani 1 2 d S . .
N1 N 0.5226(2) -0.4439(2) 0.89358(9) 0.0223(6) Uani 1 1 d . . .
N2 N 0.6963(2) -0.4928(2) 0.95642(9) 0.0217(6) Uani 1 1 d . . .
N3 N 0.8643(3) -0.6149(3) 1.00077(10) 0.0298(7) Uani 1 1 d . . .
N4 N 0.7409(2) -0.4217(3) 1.02115(9) 0.0243(7) Uani 1 1 d . . .
N5 N 0.4369(2) -0.2200(3) 0.92787(9) 0.0224(6) Uani 1 1 d . . .
N6 N 0.4198(3) -0.0394(3) 0.91193(10) 0.0282(7) Uani 1 1 d . . .
N7 N 0.3229(2) -0.0562(3) 0.97549(10) 0.0255(7) Uani 1 1 d . . .
N8 N 0.6661(2) -0.3852(3) 0.84315(9) 0.0244(7) Uani 1 1 d . . .
N9 N 0.7324(3) -0.3320(3) 0.77666(10) 0.0286(7) Uani 1 1 d . . .
N10 N 0.8545(3) -0.4109(3) 0.83922(10) 0.0286(7) Uani 1 1 d . . .
N31 N 0.9927(2) 0.0244(2) 0.85913(9) 0.0212(6) Uani 1 1 d . . .
N32 N 0.8138(2) 0.1553(3) 0.79896(9) 0.0219(6) Uani 1 1 d . . .
N33 N 0.7489(3) 0.2951(3) 0.74144(10) 0.0303(7) Uani 1 1 d . . .
N34 N 0.6217(2) 0.2346(3) 0.76913(11) 0.0289(7) Uani 1 1 d . . .
N35 N 1.1193(2) 0.0869(3) 0.80164(9) 0.0237(6) Uani 1 1 d . . .
N36 N 1.2067(3) 0.1982(3) 0.77737(11) 0.0301(7) Uani 1 1 d . . .
N37 N 1.2571(3) 0.0206(3) 0.74267(10) 0.0288(7) Uani 1 1 d . . .
N38 N 1.0476(2) -0.1447(2) 0.79243(9) 0.0220(6) Uani 1 1 d . . .
N39 N 0.9797(2) -0.1976(3) 0.72867(10) 0.0260(7) Uani 1 1 d . . .
N40 N 1.1598(2) -0.3322(2) 0.75828(10) 0.0250(7) Uani 1 1 d . . .
N61 N 1.3251(3) 0.3394(3) 0.48763(11) 0.0374(8) Uani 1 1 d . . .
N62 N 1.4984(3) 0.1962(3) 0.54789(10) 0.0330(8) Uani 1 1 d . . .
N63 N 1.6940(3) 0.0843(4) 0.57317(13) 0.0494(10) Uani 1 1 d . . .
N64 N 1.5460(3) 0.0598(3) 0.60615(11) 0.0449(9) Uani 1 1 d . . .
N65 N 1.1850(3) 0.3091(3) 0.55132(10) 0.0326(8) Uani 1 1 d . . .
N66 N 1.0716(3) 0.2273(3) 0.57923(13) 0.0436(9) Uani 1 1 d . . .
N67 N 1.0511(3) 0.3993(3) 0.61068(11) 0.0370(8) Uani 1 1 d . . .
N68 N 1.2998(3) 0.5091(3) 0.54960(11) 0.0355(8) Uani 1 1 d . . .
N69 N 1.2234(3) 0.7029(3) 0.57716(12) 0.0445(9) Uani 1 1 d . . .
N70 N 1.3959(3) 0.5523(3) 0.60627(11) 0.0370(8) Uani 1 1 d . . .
C1 C 0.5603(3) -0.5440(3) 0.92505(12) 0.0269(8) Uani 1 1 d . . .
H1A H 0.5505 -0.6057 0.9103 0.032 Uiso 1 1 calc R . .
H1B H 0.5112 -0.5186 0.9528 0.032 Uiso 1 1 calc R . .
C2 C 0.6873(3) -0.5918(3) 0.93779(13) 0.0256(8) Uani 1 1 d . . .
H2A H 0.7108 -0.6539 0.9607 0.031 Uiso 1 1 calc R . .
H2B H 0.7381 -0.6243 0.9108 0.031 Uiso 1 1 calc R . .
C3 C 0.7666(3) -0.5110(3) 0.99116(11) 0.0211(7) Uani 1 1 d . . .
C4 C 0.9039(4) -0.6538(4) 1.04770(14) 0.0460(11) Uani 1 1 d . . .
H4A H 0.8470 -0.5983 1.0693 0.069 Uiso 1 1 calc R . .
H4B H 0.9792 -0.6583 1.0523 0.069 Uiso 1 1 calc R . .
H4C H 0.9116 -0.7305 1.0525 0.069 Uiso 1 1 calc R . .
C5 C 0.9380(3) -0.6960(3) 0.96547(14) 0.0345(9) Uani 1 1 d . . .
H5A H 0.9090 -0.6621 0.9356 0.052 Uiso 1 1 calc R . .
H5B H 0.9363 -0.7690 0.9683 0.052 Uiso 1 1 calc R . .
H5C H 1.0179 -0.7114 0.9689 0.052 Uiso 1 1 calc R . .
C6 C 0.8306(3) -0.3986(4) 1.03989(14) 0.0353(9) Uani 1 1 d . . .
H6A H 0.9074 -0.4585 1.0293 0.053 Uiso 1 1 calc R . .
H6B H 0.8276 -0.3998 1.0731 0.053 Uiso 1 1 calc R . .
H6C H 0.8164 -0.3222 1.0298 0.053 Uiso 1 1 calc R . .
C7 C 0.6210(3) -0.3287(3) 1.02809(12) 0.0264(8) Uani 1 1 d . . .
H7A H 0.5675 -0.3550 1.0178 0.040 Uiso 1 1 calc R . .
H7B H 0.6078 -0.2602 1.0107 0.040 Uiso 1 1 calc R . .
H7C H 0.6075 -0.3088 1.0604 0.040 Uiso 1 1 calc R . .
C8 C 0.3941(3) -0.3630(3) 0.89738(13) 0.0285(8) Uani 1 1 d . . .
H8A H 0.3536 -0.4081 0.9023 0.034 Uiso 1 1 calc R . .
H8B H 0.3650 -0.3185 0.8689 0.034 Uiso 1 1 calc R . .
C9 C 0.3689(3) -0.2789(3) 0.93740(12) 0.0258(8) Uani 1 1 d . . .
H9A H 0.2849 -0.2218 0.9394 0.031 Uiso 1 1 calc R . .
H9B H 0.3935 -0.3220 0.9663 0.031 Uiso 1 1 calc R . .
C10 C 0.3953(3) -0.1092(3) 0.93922(11) 0.0220(8) Uani 1 1 d . . .
C11 C 0.4522(4) 0.0442(4) 0.93057(15) 0.0395(10) Uani 1 1 d . . .
H11A H 0.4372 0.0523 0.9633 0.059 Uiso 1 1 calc R . .
H11B H 0.4060 0.1198 0.9160 0.059 Uiso 1 1 calc R . .
H11C H 0.5349 0.0158 0.9248 0.059 Uiso 1 1 calc R . .
C12 C 0.4543(4) -0.0708(4) 0.86438(13) 0.0371(10) Uani 1 1 d . . .
H12A H 0.4191 -0.1156 0.8528 0.056 Uiso 1 1 calc R . .
H12B H 0.5391 -0.1178 0.8622 0.056 Uiso 1 1 calc R . .
H12C H 0.4278 0.0000 0.8464 0.056 Uiso 1 1 calc R . .
C13 C 0.2347(3) 0.0692(3) 0.97694(13) 0.0320(9) Uani 1 1 d . . .
H13A H 0.2270 0.1028 0.9467 0.048 Uiso 1 1 calc R . .
H13B H 0.2592 0.1093 0.9984 0.048 Uiso 1 1 calc R . .
H13C H 0.1597 0.0784 0.9867 0.048 Uiso 1 1 calc R . .
C14 C 0.3221(3) -0.1188(3) 1.01635(12) 0.0314(9) Uani 1 1 d . . .
H14A H 0.3904 -0.1966 1.0161 0.047 Uiso 1 1 calc R . .
H14B H 0.2515 -0.1253 1.0170 0.047 Uiso 1 1 calc R . .
H14C H 0.3238 -0.0763 1.0432 0.047 Uiso 1 1 calc R . .
C15 C 0.5565(3) -0.4861(3) 0.84545(12) 0.0281(8) Uani 1 1 d . . .
H15A H 0.4940 -0.4952 0.8312 0.034 Uiso 1 1 calc R . .
H15B H 0.6281 -0.5629 0.8454 0.034 Uiso 1 1 calc R . .
C16 C 0.5772(3) -0.4003(3) 0.81830(12) 0.0278(8) Uani 1 1 d . . .
H16A H 0.6055 -0.4307 0.7874 0.033 Uiso 1 1 calc R . .
H16B H 0.5044 -0.3251 0.8158 0.033 Uiso 1 1 calc R . .
C17 C 0.7462(3) -0.3739(3) 0.82027(11) 0.0240(8) Uani 1 1 d . . .
C18 C 0.6224(3) -0.2361(4) 0.75991(13) 0.0383(10) Uani 1 1 d . . .
H18A H 0.5644 -0.2082 0.7844 0.057 Uiso 1 1 calc R . .
H18B H 0.5949 -0.2636 0.7346 0.057 Uiso 1 1 calc R . .
H18C H 0.6348 -0.1726 0.7496 0.057 Uiso 1 1 calc R . .
C19 C 0.8290(3) -0.3766(4) 0.74342(12) 0.0322(9) Uani 1 1 d . . .
H19A H 0.8926 -0.4509 0.7540 0.048 Uiso 1 1 calc R . .
H19B H 0.8567 -0.3207 0.7401 0.048 Uiso 1 1 calc R . .
H19C H 0.8017 -0.3879 0.7141 0.048 Uiso 1 1 calc R . .
C20 C 0.9112(4) -0.3395(4) 0.83674(14) 0.0402(10) Uani 1 1 d . . .
H20A H 0.8708 -0.2770 0.8147 0.060 Uiso 1 1 calc R . .
H20B H 0.9924 -0.3880 0.8273 0.060 Uiso 1 1 calc R . .
H20C H 0.9082 -0.3057 0.8666 0.060 Uiso 1 1 calc R . .
C21 C 0.8948(3) -0.4966(4) 0.87551(13) 0.0329(9) Uani 1 1 d . . .
H21A H 0.8626 -0.5487 0.8713 0.049 Uiso 1 1 calc R . .
H21B H 0.8689 -0.4569 0.9048 0.049 Uiso 1 1 calc R . .
H21C H 0.9798 -0.5420 0.8747 0.049 Uiso 1 1 calc R . .
C31 C 0.8759(3) 0.1152(3) 0.87645(12) 0.0283(8) Uani 1 1 d . . .
H31A H 0.8743 0.1904 0.8794 0.034 Uiso 1 1 calc R . .
H31B H 0.8612 0.0927 0.9067 0.034 Uiso 1 1 calc R . .
C32 C 0.7816(3) 0.1276(3) 0.84349(12) 0.0283(8) Uani 1 1 d . . .
H32A H 0.7788 0.0544 0.8418 0.034 Uiso 1 1 calc R . .
H32B H 0.7045 0.1907 0.8534 0.034 Uiso 1 1 calc R . .
C33 C 0.7311(3) 0.2240(3) 0.77049(12) 0.0233(8) Uani 1 1 d . . .
C34 C 0.7160(4) 0.3073(4) 0.69350(13) 0.0462(11) Uani 1 1 d . . .
H34A H 0.6642 0.2752 0.6886 0.069 Uiso 1 1 calc R . .
H34B H 0.7859 0.2652 0.6747 0.069 Uiso 1 1 calc R . .
H34C H 0.6758 0.3897 0.6853 0.069 Uiso 1 1 calc R . .
C35 C 0.8353(4) 0.3304(4) 0.75235(15) 0.0397(10) Uani 1 1 d . . .
H35A H 0.8396 0.3364 0.7853 0.060 Uiso 1 1 calc R . .
H35B H 0.8124 0.4059 0.7385 0.060 Uiso 1 1 calc R . .
H35C H 0.9115 0.2724 0.7405 0.060 Uiso 1 1 calc R . .
C36 C 0.5161(3) 0.3426(4) 0.75537(14) 0.0365(10) Uani 1 1 d . . .
H36A H 0.5338 0.4061 0.7533 0.055 Uiso 1 1 calc R . .
H36B H 0.4544 0.3623 0.7779 0.055 Uiso 1 1 calc R . .
H36C H 0.4902 0.3307 0.7258 0.055 Uiso 1 1 calc R . .
C37 C 0.6013(3) 0.1385(4) 0.78030(14) 0.0354(9) Uani 1 1 d . . .
H37A H 0.6758 0.0679 0.7852 0.053 Uiso 1 1 calc R . .
H37B H 0.5604 0.1259 0.7553 0.053 Uiso 1 1 calc R . .
H37C H 0.5538 0.1574 0.8079 0.053 Uiso 1 1 calc R . .
C38 C 1.0857(3) 0.0462(3) 0.87783(11) 0.0260(8) Uani 1 1 d . . .
H38A H 1.1608 -0.0273 0.8783 0.031 Uiso 1 1 calc R . .
H38B H 1.0655 0.0760 0.9093 0.031 Uiso 1 1 calc R . .
C39 C 1.0964(3) 0.1348(3) 0.84815(12) 0.0281(8) Uani 1 1 d . . .
H39A H 1.0236 0.2104 0.8492 0.034 Uiso 1 1 calc R . .
H39B H 1.1610 0.1461 0.8586 0.034 Uiso 1 1 calc R . .
C40 C 1.1898(3) 0.1040(3) 0.77463(12) 0.0241(8) Uani 1 1 d . . .
C41 C 1.3182(3) 0.1933(4) 0.76700(16) 0.0436(11) Uani 1 1 d . . .
H41A H 1.3803 0.1121 0.7659 0.065 Uiso 1 1 calc R . .
H41B H 1.3352 0.2347 0.7906 0.065 Uiso 1 1 calc R . .
H41C H 1.3132 0.2298 0.7376 0.065 Uiso 1 1 calc R . .
C42 C 1.1122(3) 0.3147(3) 0.78929(15) 0.0363(9) Uani 1 1 d . . .
H42A H 1.0399 0.3123 0.7936 0.055 Uiso 1 1 calc R . .
H42B H 1.1022 0.3689 0.7648 0.055 Uiso 1 1 calc R . .
H42C H 1.1314 0.3406 0.8174 0.055 Uiso 1 1 calc R . .
C43 C 1.2743(4) 0.0510(4) 0.69670(14) 0.0450(11) Uani 1 1 d . . .
H43A H 1.2489 0.1341 0.6954 0.067 Uiso 1 1 calc R . .
H43B H 1.2287 0.0331 0.6754 0.067 Uiso 1 1 calc R . .
H43C H 1.3567 0.0061 0.6885 0.067 Uiso 1 1 calc R . .
C44 C 1.2818(3) -0.0994(3) 0.74812(13) 0.0336(9) Uani 1 1 d . . .
H44A H 1.2858 -0.1178 0.7805 0.050 Uiso 1 1 calc R . .
H44B H 1.3562 -0.1521 0.7335 0.050 Uiso 1 1 calc R . .
H44C H 1.2199 -0.1085 0.7341 0.050 Uiso 1 1 calc R . .
C45 C 1.0156(3) -0.0952(3) 0.87197(12) 0.0273(8) Uani 1 1 d . . .
H45A H 0.9420 -0.0976 0.8719 0.033 Uiso 1 1 calc R . .
H45B H 1.0486 -0.1148 0.9028 0.033 Uiso 1 1 calc R . .
C46 C 1.1012(3) -0.1831(3) 0.83769(11) 0.0258(8) Uani 1 1 d . . .
H46A H 1.1766 -0.1846 0.8388 0.031 Uiso 1 1 calc R . .
H46B H 1.1145 -0.2620 0.8444 0.031 Uiso 1 1 calc R . .
C47 C 1.0645(3) -0.2229(3) 0.76111(12) 0.0230(8) Uani 1 1 d . . .
C48 C 1.0101(4) -0.2231(4) 0.68054(13) 0.0398(10) Uani 1 1 d . . .
H48A H 1.0927 -0.2804 0.6775 0.060 Uiso 1 1 calc R . .
H48B H 0.9942 -0.1516 0.6648 0.060 Uiso 1 1 calc R . .
H48C H 0.9636 -0.2543 0.6672 0.060 Uiso 1 1 calc R . .
C49 C 0.8611(3) -0.1043(3) 0.73720(14) 0.0313(9) Uani 1 1 d . . .
H49A H 0.8436 -0.1004 0.7697 0.047 Uiso 1 1 calc R . .
H49B H 0.8066 -0.1198 0.7203 0.047 Uiso 1 1 calc R . .
H49C H 0.8535 -0.0303 0.7273 0.047 Uiso 1 1 calc R . .
C50 C 1.2757(3) -0.3588(3) 0.77407(13) 0.0295(8) Uani 1 1 d . . .
H50A H 1.2753 -0.2863 0.7811 0.044 Uiso 1 1 calc R . .
H50B H 1.3334 -0.4008 0.7502 0.044 Uiso 1 1 calc R . .
H50C H 1.2954 -0.4070 0.8013 0.044 Uiso 1 1 calc R . .
C51 C 1.1553(3) -0.4360(3) 0.74197(14) 0.0329(9) Uani 1 1 d . . .
H51A H 1.0745 -0.4150 0.7362 0.049 Uiso 1 1 calc R . .
H51B H 1.1876 -0.4968 0.7651 0.049 Uiso 1 1 calc R . .
H51C H 1.2009 -0.4646 0.7139 0.049 Uiso 1 1 calc R . .
C61 C 1.4355(4) 0.2363(4) 0.47034(13) 0.0433(11) Uani 1 1 d . . .
H61A H 1.4537 0.2524 0.4395 0.052 Uiso 1 1 calc R . .
H61B H 1.4254 0.1671 0.4688 0.052 Uiso 1 1 calc R . .
C62 C 1.5348(4) 0.2129(4) 0.50224(13) 0.0418(10) Uani 1 1 d . . .
H62A H 1.6069 0.1425 0.4926 0.050 Uiso 1 1 calc R . .
H62B H 1.5493 0.2795 0.5023 0.050 Uiso 1 1 calc R . .
C63 C 1.5772(3) 0.1186(4) 0.57513(14) 0.0399(11) Uani 1 1 d . . .
C64 C 1.7862(4) -0.0336(5) 0.58465(19) 0.0765(18) Uani 1 1 d . . .
H64A H 1.7534 -0.0856 0.5864 0.115 Uiso 1 1 calc R . .
H64B H 1.8197 -0.0320 0.6140 0.115 Uiso 1 1 calc R . .
H64C H 1.8469 -0.0616 0.5612 0.115 Uiso 1 1 calc R . .
C65 C 1.7346(4) 0.1685(5) 0.56515(18) 0.0615(15) Uani 1 1 d . . .
H65A H 1.6675 0.2466 0.5623 0.092 Uiso 1 1 calc R . .
H65B H 1.7809 0.1479 0.5372 0.092 Uiso 1 1 calc R . .
H65C H 1.7823 0.1669 0.5907 0.092 Uiso 1 1 calc R . .
C66 C 1.5831(5) 0.0472(7) 0.65388(16) 0.088(2) Uani 1 1 d . . .
H66A H 1.6432 0.0695 0.6569 0.132 Uiso 1 1 calc R . .
H66B H 1.6145 -0.0338 0.6633 0.132 Uiso 1 1 calc R . .
H66C H 1.5163 0.0975 0.6731 0.132 Uiso 1 1 calc R . .
C67 C 1.4419(4) 0.0508(4) 0.59847(15) 0.0458(11) Uani 1 1 d . . .
H67A H 1.4278 0.0526 0.5659 0.069 Uiso 1 1 calc R . .
H67B H 1.3751 0.1162 0.6133 0.069 Uiso 1 1 calc R . .
H67C H 1.4528 -0.0223 0.6112 0.069 Uiso 1 1 calc R . .
C68 C 1.2204(4) 0.3330(4) 0.47283(13) 0.0465(12) Uani 1 1 d . . .
H68A H 1.2333 0.2998 0.4419 0.056 Uiso 1 1 calc R . .
H68B H 1.1520 0.4120 0.4721 0.056 Uiso 1 1 calc R . .
C69 C 1.1975(4) 0.2568(4) 0.50580(13) 0.0433(11) Uani 1 1 d . . .
H69A H 1.1256 0.2558 0.4975 0.052 Uiso 1 1 calc R . .
H69B H 1.2631 0.1761 0.5053 0.052 Uiso 1 1 calc R . .
C70 C 1.1066(3) 0.3095(4) 0.57981(13) 0.0333(9) Uani 1 1 d . . .
C71 C 0.9517(4) 0.2545(5) 0.59002(17) 0.0585(14) Uani 1 1 d . . .
H71A H 0.9014 0.3389 0.5920 0.088 Uiso 1 1 calc R . .
H71B H 0.9506 0.2193 0.6191 0.088 Uiso 1 1 calc R . .
H71C H 0.9235 0.2234 0.5662 0.088 Uiso 1 1 calc R . .
C72 C 1.1527(5) 0.1047(4) 0.56975(18) 0.0567(13) Uani 1 1 d . . .
H72A H 1.2314 0.0930 0.5663 0.085 Uiso 1 1 calc R . .
H72B H 1.1301 0.0817 0.5417 0.085 Uiso 1 1 calc R . .
H72C H 1.1508 0.0572 0.5949 0.085 Uiso 1 1 calc R . .
C73 C 1.0433(4) 0.5113(4) 0.60269(15) 0.0437(11) Uani 1 1 d . . .
H73A H 1.0516 0.5208 0.5702 0.066 Uiso 1 1 calc R . .
H73B H 1.1053 0.5152 0.6191 0.066 Uiso 1 1 calc R . .
H73C H 0.9677 0.5734 0.6134 0.066 Uiso 1 1 calc R . .
C74 C 1.0252(4) 0.3792(5) 0.65717(15) 0.0539(13) Uani 1 1 d . . .
H74A H 1.0434 0.2983 0.6603 0.081 Uiso 1 1 calc R . .
H74B H 0.9427 0.4310 0.6638 0.081 Uiso 1 1 calc R . .
H74C H 1.0724 0.3949 0.6784 0.081 Uiso 1 1 calc R . .
C75 C 1.3181(4) 0.4500(4) 0.47134(14) 0.0459(11) Uani 1 1 d . . .
H75A H 1.2824 0.4696 0.4409 0.055 Uiso 1 1 calc R . .
H75B H 1.3972 0.4400 0.4689 0.055 Uiso 1 1 calc R . .
C76 C 1.2453(4) 0.5478(4) 0.50446(14) 0.0438(11) Uani 1 1 d . . .
H76A H 1.2447 0.6201 0.4953 0.053 Uiso 1 1 calc R . .
H76B H 1.1643 0.5628 0.5052 0.053 Uiso 1 1 calc R . .
C77 C 1.3045(4) 0.5864(4) 0.57682(13) 0.0354(9) Uani 1 1 d . . .
C78 C 1.2530(5) 0.7948(4) 0.58631(18) 0.0623(15) Uani 1 1 d . . .
H78A H 1.3374 0.7600 0.5887 0.093 Uiso 1 1 calc R . .
H78B H 1.2162 0.8342 0.6148 0.093 Uiso 1 1 calc R . .
H78C H 1.2249 0.8511 0.5615 0.093 Uiso 1 1 calc R . .
C79 C 1.0998(4) 0.7446(4) 0.56636(16) 0.0527(12) Uani 1 1 d . . .
H79A H 1.0836 0.6802 0.5690 0.079 Uiso 1 1 calc R . .
H79B H 1.0841 0.7748 0.5353 0.079 Uiso 1 1 calc R . .
H79C H 1.0500 0.8066 0.5876 0.079 Uiso 1 1 calc R . .
C80 C 1.5070(4) 0.4463(4) 0.59708(14) 0.0409(10) Uani 1 1 d . . .
H80A H 1.5165 0.4318 0.5643 0.061 Uiso 1 1 calc R . .
H80B H 1.5076 0.3803 0.6123 0.061 Uiso 1 1 calc R . .
H80C H 1.5710 0.4562 0.6084 0.061 Uiso 1 1 calc R . .
C81 C 1.3809(4) 0.5930(4) 0.65345(15) 0.0499(12) Uani 1 1 d . . .
H81A H 1.3012 0.6563 0.6581 0.075 Uiso 1 1 calc R . .
H81B H 1.4355 0.6209 0.6598 0.075 Uiso 1 1 calc R . .
H81C H 1.3960 0.5288 0.6739 0.075 Uiso 1 1 calc R . .

loop_
_atom_site_aniso_label
_atom_site_aniso_U_11
_atom_site_aniso_U_22
_atom_site_aniso_U_33
_atom_site_aniso_U_23
_atom_site_aniso_U_13
_atom_site_aniso_U_12
Cu1 0.0196(2) 0.0213(2) 0.0241(2) -0.00340(18) -0.00186(16) -0.01108(18)
Cu2 0.0192(2) 0.0233(2) 0.0191(2) -0.00012(18) -0.00133(16) -0.00998(18)
Cu3 0.0302(3) 0.0411(3) 0.0202(2) -0.0019(2) -0.00046(18) -0.0162(2)
Cl1 0.0310(5) 0.0310(5) 0.0335(5) -0.0035(4) -0.0028(4) -0.0209(4)
Cl2 0.1116(11) 0.0901(10) 0.0281(5) 0.0017(6) -0.0018(6) -0.0767(10)
Cl3 0.0317(5) 0.0389(6) 0.0208(4) 0.0025(4) -0.0021(4) -0.0165(4)
Cl4 0.0362(8) 0.0480(9) 0.0395(7) 0.0105(7) -0.0072(6) -0.0263(7)
Cl5 0.0396(5) 0.0525(7) 0.0218(4) -0.0027(4) 0.0001(4) -0.0228(5)
Cl6 0.0363(8) 0.0386(8) 0.0427(8) -0.0004(7) -0.0008(6) -0.0156(7)
N1 0.0186(14) 0.0222(16) 0.0229(14) -0.0049(13) 0.0012(12) -0.0075(13)
N2 0.0217(15) 0.0186(16) 0.0246(15) -0.0046(13) -0.0001(12) -0.0099(13)
N3 0.0275(17) 0.0213(17) 0.0306(16) 0.0050(14) -0.0073(13) -0.0042(14)
N4 0.0222(15) 0.0260(17) 0.0245(15) -0.0013(13) -0.0065(12) -0.0117(13)
N5 0.0204(15) 0.0211(16) 0.0257(15) -0.0016(13) -0.0002(12) -0.0103(13)
N6 0.0319(17) 0.0228(17) 0.0291(16) -0.0019(14) -0.0012(13) -0.0128(14)
N7 0.0188(15) 0.0195(16) 0.0292(16) -0.0037(14) -0.0016(12) -0.0025(13)
N8 0.0219(15) 0.0312(18) 0.0233(14) -0.0027(13) -0.0037(12) -0.0156(14)
N9 0.0238(16) 0.0348(19) 0.0232(15) -0.0002(14) 0.0011(12) -0.0114(14)
N10 0.0241(16) 0.0376(19) 0.0257(15) 0.0030(15) -0.0049(13) -0.0165(15)
N31 0.0195(14) 0.0211(16) 0.0220(14) -0.0002(13) -0.0011(11) -0.0092(13)
N32 0.0172(14) 0.0230(16) 0.0233(14) -0.0004(13) -0.0009(12) -0.0082(13)
N33 0.0225(16) 0.0340(19) 0.0342(17) 0.0054(15) -0.0048(13) -0.0138(15)
N34 0.0126(14) 0.0249(17) 0.0438(18) -0.0008(15) -0.0037(13) -0.0050(13)
N35 0.0239(15) 0.0283(17) 0.0210(14) -0.0010(13) -0.0009(12) -0.0146(14)
N36 0.0186(15) 0.0315(18) 0.0449(18) 0.0010(16) 0.0003(14) -0.0160(14)
N37 0.0255(16) 0.0338(19) 0.0293(16) -0.0017(15) 0.0044(13) -0.0164(15)
N38 0.0216(15) 0.0199(16) 0.0223(14) -0.0014(13) -0.0037(12) -0.0084(13)
N39 0.0198(15) 0.0258(17) 0.0282(15) -0.0058(14) -0.0047(12) -0.0080(13)
N40 0.0199(15) 0.0183(16) 0.0350(16) -0.0027(14) -0.0064(13) -0.0078(13)
N61 0.0324(18) 0.048(2) 0.0262(16) -0.0038(16) -0.0020(14) -0.0149(17)
N62 0.0244(16) 0.044(2) 0.0249(16) -0.0020(16) 0.0058(13) -0.0131(16)
N63 0.0176(17) 0.064(3) 0.051(2) -0.002(2) 0.0013(15) -0.0082(18)
N64 0.0319(19) 0.057(3) 0.0316(18) 0.0092(18) 0.0003(15) -0.0112(18)
N65 0.0299(17) 0.043(2) 0.0253(16) -0.0079(15) -0.0007(13) -0.0181(16)
N66 0.0357(19) 0.051(2) 0.053(2) -0.0077(19) 0.0008(17) -0.0281(19)
N67 0.0311(18) 0.042(2) 0.0367(18) -0.0058(17) 0.0046(15) -0.0168(17)
N68 0.0348(18) 0.037(2) 0.0285(17) 0.0033(16) -0.0028(14) -0.0130(16)
N69 0.053(2) 0.030(2) 0.045(2) 0.0037(18) 0.0003(18) -0.0159(18)
N70 0.0390(19) 0.041(2) 0.0313(17) -0.0038(16) 0.0017(15) -0.0197(17)
C1 0.0295(19) 0.026(2) 0.0315(19) -0.0052(17) -0.0001(16) -0.0180(17)
C2 0.0279(19) 0.0166(18) 0.0317(19) -0.0021(16) -0.0026(15) -0.0105(16)
C3 0.0217(17) 0.0180(18) 0.0215(17) 0.0023(15) -0.0007(14) -0.0081(15)
C4 0.049(3) 0.040(3) 0.041(2) 0.019(2) -0.019(2) -0.016(2)
C5 0.026(2) 0.023(2) 0.044(2) 0.0013(19) -0.0034(17) -0.0044(17)
C6 0.032(2) 0.042(2) 0.038(2) -0.0006(19) -0.0094(17) -0.023(2)
C7 0.0256(19) 0.026(2) 0.0253(18) -0.0034(16) 0.0010(15) -0.0105(16)
C8 0.0191(18) 0.030(2) 0.037(2) -0.0044(18) -0.0018(15) -0.0124(16)
C9 0.0214(18) 0.0228(19) 0.0331(19) -0.0049(17) 0.0029(15) -0.0109(16)
C10 0.0159(16) 0.0226(19) 0.0229(17) -0.0016(16) -0.0044(14) -0.0058(15)
C11 0.047(3) 0.030(2) 0.046(2) -0.006(2) 0.003(2) -0.023(2)
C12 0.046(2) 0.037(2) 0.0263(19) 0.0025(18) -0.0018(18) -0.019(2)
C13 0.027(2) 0.021(2) 0.037(2) -0.0083(18) -0.0044(16) -0.0033(16)
C14 0.027(2) 0.031(2) 0.0288(19) -0.0049(18) -0.0001(16) -0.0082(17)
C15 0.0234(18) 0.033(2) 0.0280(18) -0.0100(17) 0.0004(15) -0.0142(17)
C16 0.0251(19) 0.038(2) 0.0221(17) -0.0044(17) -0.0055(15) -0.0165(18)
C17 0.0254(18) 0.026(2) 0.0185(17) -0.0024(15) -0.0028(14) -0.0109(16)
C18 0.034(2) 0.041(3) 0.030(2) 0.0028(19) -0.0006(17) -0.010(2)
C19 0.035(2) 0.041(2) 0.0221(18) -0.0025(18) 0.0035(16) -0.0200(19)
C20 0.043(2) 0.060(3) 0.035(2) 0.000(2) -0.0039(18) -0.039(2)
C21 0.0224(19) 0.037(2) 0.0294(19) 0.0025(18) -0.0031(15) -0.0074(18)
C31 0.0260(19) 0.032(2) 0.0228(17) -0.0044(17) 0.0053(15) -0.0112(17)
C32 0.0198(18) 0.030(2) 0.0306(19) 0.0001(17) 0.0044(15) -0.0087(16)
C33 0.0176(17) 0.0224(19) 0.0261(18) -0.0062(16) 0.0014(14) -0.0070(15)
C34 0.041(2) 0.058(3) 0.032(2) 0.014(2) -0.0082(19) -0.018(2)
C35 0.037(2) 0.029(2) 0.057(3) 0.006(2) -0.005(2) -0.019(2)
C36 0.0185(18) 0.034(2) 0.044(2) -0.003(2) -0.0063(16) -0.0030(17)
C37 0.0213(19) 0.037(2) 0.050(2) -0.002(2) -0.0023(17) -0.0158(18)
C38 0.0260(19) 0.029(2) 0.0208(17) -0.0003(16) -0.0054(14) -0.0120(17)
C39 0.029(2) 0.034(2) 0.0266(18) -0.0060(17) 0.0001(15) -0.0200(18)
C40 0.0166(17) 0.032(2) 0.0280(18) 0.0013(17) -0.0022(14) -0.0148(16)
C41 0.026(2) 0.050(3) 0.066(3) 0.001(2) 0.004(2) -0.027(2)
C42 0.030(2) 0.029(2) 0.051(2) 0.000(2) 0.0011(18) -0.0160(18)
C43 0.048(3) 0.054(3) 0.035(2) 0.001(2) 0.0101(19) -0.027(2)
C44 0.027(2) 0.035(2) 0.036(2) -0.0036(19) 0.0048(17) -0.0131(18)
C45 0.032(2) 0.026(2) 0.0234(17) 0.0029(16) -0.0021(15) -0.0138(17)
C46 0.0267(19) 0.0209(19) 0.0250(18) 0.0040(16) -0.0076(15) -0.0081(16)
C47 0.0218(18) 0.0183(19) 0.0275(18) 0.0031(16) -0.0033(14) -0.0087(15)
C48 0.037(2) 0.039(3) 0.032(2) -0.0045(19) -0.0055(18) -0.010(2)
C49 0.0194(18) 0.029(2) 0.042(2) 0.0000(19) -0.0063(16) -0.0094(17)
C50 0.0197(18) 0.024(2) 0.037(2) -0.0026(17) -0.0036(15) -0.0043(16)
C51 0.030(2) 0.0185(19) 0.046(2) -0.0056(18) -0.0032(17) -0.0095(17)
C61 0.045(3) 0.052(3) 0.025(2) -0.009(2) 0.0084(18) -0.018(2)
C62 0.037(2) 0.052(3) 0.032(2) -0.002(2) 0.0100(18) -0.018(2)
C63 0.025(2) 0.051(3) 0.031(2) -0.007(2) 0.0029(17) -0.010(2)
C64 0.028(3) 0.089(5) 0.066(3) 0.012(3) 0.000(2) 0.007(3)
C65 0.028(2) 0.086(4) 0.067(3) -0.018(3) 0.005(2) -0.026(3)
C66 0.047(3) 0.152(7) 0.033(3) 0.024(3) -0.009(2) -0.024(4)
C67 0.042(3) 0.049(3) 0.041(2) 0.000(2) 0.009(2) -0.018(2)
C68 0.043(3) 0.063(3) 0.026(2) -0.007(2) -0.0058(18) -0.021(2)
C69 0.042(2) 0.061(3) 0.031(2) -0.015(2) -0.0008(18) -0.029(2)
C70 0.0240(19) 0.040(2) 0.034(2) -0.0035(19) -0.0042(16) -0.0140(18)
C71 0.048(3) 0.087(4) 0.058(3) 0.003(3) -0.001(2) -0.048(3)
C72 0.068(3) 0.049(3) 0.063(3) -0.009(3) -0.012(3) -0.036(3)
C73 0.035(2) 0.038(3) 0.048(3) -0.006(2) 0.0001(19) -0.010(2)
C74 0.056(3) 0.064(3) 0.038(2) -0.008(2) 0.009(2) -0.027(3)
C75 0.052(3) 0.052(3) 0.028(2) 0.008(2) -0.0039(19) -0.022(2)
C76 0.048(3) 0.041(3) 0.033(2) 0.010(2) -0.0086(19) -0.014(2)
C77 0.038(2) 0.036(2) 0.028(2) 0.0038(19) 0.0045(17) -0.015(2)
C78 0.089(4) 0.041(3) 0.054(3) -0.008(3) 0.016(3) -0.030(3)
C79 0.051(3) 0.039(3) 0.044(3) 0.006(2) 0.000(2) -0.005(2)
C80 0.034(2) 0.046(3) 0.041(2) -0.001(2) 0.0009(18) -0.018(2)
C81 0.056(3) 0.054(3) 0.037(2) -0.005(2) -0.002(2) -0.025(3)

loop_
_atom_type_symbol
_atom_type_description
_atom_type_scat_dispersion_real
_atom_type_scat_dispersion_imag
_atom_type_scat_source
C C 0.0033 0.0016 'International Tables Vol C Tables 4.2.6.8 and 6.1.1.4'
H H 0.0000 0.0000 'International Tables Vol C Tables 4.2.6.8 and 6.1.1.4'
N N 0.0061 0.0033 'International Tables Vol C Tables 4.2.6.8 and 6.1.1.4'
Cl Cl 0.1484 0.1585 'International Tables Vol C Tables 4.2.6.8 and 6.1.1.4'
Cu Cu 0.3201 1.2651 'International Tables Vol C Tables 4.2.6.8 and 6.1.1.4'
O O 0.0106 0.0060 'International Tables Vol C Tables 4.2.6.8 and 6.1.1.4'

loop_
_geom_angle_atom_site_label_1
_geom_angle_atom_site_label_2
_geom_angle_atom_site_label_3
_geom_angle
_geom_angle_site_symmetry_1
_geom_angle_site_symmetry_3
_geom_angle_publ_flag
N5 Cu1 N2 119.04(11) . . ?
N5 Cu1 N8 120.64(12) . . ?
N2 Cu1 N8 114.51(11) . . ?
N5 Cu1 N1 82.07(10) . . ?
N2 Cu1 N1 81.57(11) . . ?
N8 Cu1 N1 82.16(10) . . ?
N5 Cu1 Cl1 97.45(8) . . ?
N2 Cu1 Cl1 99.98(8) . . ?
N8 Cu1 Cl1 96.81(8) . . ?
N1 Cu1 Cl1 178.40(9) . . ?
N35 Cu2 N31 82.09(11) . . ?
N35 Cu2 N32 120.30(11) . . ?
N31 Cu2 N32 81.91(11) . . ?
N35 Cu2 N38 117.55(11) . . ?
N31 Cu2 N38 81.87(11) . . ?
N32 Cu2 N38 116.37(11) . . ?
N35 Cu2 Cl3 96.76(8) . . ?
N31 Cu2 Cl3 178.79(8) . . ?
N32 Cu2 Cl3 99.00(8) . . ?
N38 Cu2 Cl3 98.40(8) . . ?
N68 Cu3 N65 119.06(13) . . ?
N68 Cu3 N61 82.16(13) . . ?
N65 Cu3 N61 82.33(12) . . ?
N68 Cu3 N62 117.74(13) . . ?
N65 Cu3 N62 117.39(13) . . ?
N61 Cu3 N62 81.28(12) . . ?
N68 Cu3 Cl5 98.41(9) . . ?
N65 Cu3 Cl5 97.61(9) . . ?
N61 Cu3 Cl5 179.37(11) . . ?
N62 Cu3 Cl5 98.20(9) . . ?
C1 N1 C8 110.9(3) . . ?
C1 N1 C15 110.5(3) . . ?
C8 N1 C15 110.7(3) . . ?
C1 N1 Cu1 108.58(19) . . ?
C8 N1 Cu1 107.9(2) . . ?
C15 N1 Cu1 108.1(2) . . ?
C3 N2 C2 119.0(3) . . ?
C3 N2 Cu1 132.1(2) . . ?
C2 N2 Cu1 108.0(2) . . ?
C3 N3 C5 122.7(3) . . ?
C3 N3 C4 122.8(3) . . ?
C5 N3 C4 114.5(3) . . ?
C3 N4 C7 120.8(3) . . ?
C3 N4 C6 122.6(3) . . ?
C7 N4 C6 115.1(3) . . ?
C10 N5 C9 120.5(3) . . ?
C10 N5 Cu1 130.1(2) . . ?
C9 N5 Cu1 107.5(2) . . ?
C10 N6 C12 120.6(3) . . ?
C10 N6 C11 122.4(3) . . ?
C12 N6 C11 113.9(3) . . ?
C10 N7 C14 123.2(3) . . ?
C10 N7 C13 123.7(3) . . ?
C14 N7 C13 113.0(3) . . ?
C17 N8 C16 119.7(3) . . ?
C17 N8 Cu1 132.4(2) . . ?
C16 N8 Cu1 106.4(2) . . ?
C17 N9 C18 123.1(3) . . ?
C17 N9 C19 122.5(3) . . ?
C18 N9 C19 114.4(3) . . ?
C17 N10 C21 119.6(3) . . ?
C17 N10 C20 121.3(3) . . ?
C21 N10 C20 115.3(3) . . ?
C31 N31 C38 109.8(3) . . ?
C31 N31 C45 110.6(3) . . ?
C38 N31 C45 110.4(3) . . ?
C31 N31 Cu2 108.4(2) . . ?
C38 N31 Cu2 108.5(2) . . ?
C45 N31 Cu2 109.07(19) . . ?
C33 N32 C32 119.6(3) . . ?
C33 N32 Cu2 130.8(2) . . ?
C32 N32 Cu2 107.7(2) . . ?
C33 N33 C34 122.3(3) . . ?
C33 N33 C35 120.0(3) . . ?
C34 N33 C35 114.6(3) . . ?
C33 N34 C37 122.4(3) . . ?
C33 N34 C36 123.3(3) . . ?
C37 N34 C36 114.2(3) . . ?
C40 N35 C39 119.5(3) . . ?
C40 N35 Cu2 131.5(2) . . ?
C39 N35 Cu2 107.1(2) . . ?
C40 N36 C42 122.1(3) . . ?
C40 N36 C41 123.7(3) . . ?
C42 N36 C41 114.1(3) . . ?
C40 N37 C43 122.3(3) . . ?
C40 N37 C44 120.1(3) . . ?
C43 N37 C44 114.7(3) . . ?
C47 N38 C46 119.7(3) . . ?
C47 N38 Cu2 131.7(2) . . ?
C46 N38 Cu2 106.36(19) . . ?
C47 N39 C49 119.5(3) . . ?
C47 N39 C48 121.2(3) . . ?
C49 N39 C48 114.4(3) . . ?
C47 N40 C50 122.7(3) . . ?
C47 N40 C51 123.8(3) . . ?
C50 N40 C51 113.3(3) . . ?
C68 N61 C75 110.3(3) . . ?
C68 N61 C61 111.1(3) . . ?
C75 N61 C61 110.0(3) . . ?
C68 N61 Cu3 107.9(2) . . ?
C75 N61 Cu3 108.3(2) . . ?
C61 N61 Cu3 109.2(2) . . ?
C63 N62 C62 118.9(3) . . ?
C63 N62 Cu3 132.6(2) . . ?
C62 N62 Cu3 106.8(3) . . ?
C63 N63 C65 121.6(4) . . ?
C63 N63 C64 123.3(5) . . ?
C65 N63 C64 114.6(4) . . ?
C63 N64 C67 119.6(3) . . ?
C63 N64 C66 121.2(4) . . ?
C67 N64 C66 114.8(4) . . ?
C70 N65 C69 118.5(3) . . ?
C70 N65 Cu3 133.2(2) . . ?
C69 N65 Cu3 107.2(2) . . ?
C70 N66 C72 122.1(4) . . ?
C70 N66 C71 123.0(4) . . ?
C72 N66 C71 114.9(4) . . ?
C70 N67 C73 120.7(3) . . ?
C70 N67 C74 121.9(4) . . ?
C73 N67 C74 115.5(3) . . ?
C77 N68 C76 118.7(4) . . ?
C77 N68 Cu3 133.3(3) . . ?
C76 N68 Cu3 107.0(3) . . ?
C77 N69 C78 123.1(4) . . ?
C77 N69 C79 121.6(4) . . ?
C78 N69 C79 115.3(4) . . ?
C77 N70 C81 123.0(3) . . ?
C77 N70 C80 120.1(3) . . ?
C81 N70 C80 114.1(3) . . ?
N1 C1 C2 110.2(3) . . ?
N2 C2 C1 106.3(3) . . ?
N2 C3 N4 119.2(3) . . ?
N2 C3 N3 125.0(3) . . ?
N4 C3 N3 115.8(3) . . ?
N1 C8 C9 109.4(3) . . ?
N5 C9 C8 105.5(3) . . ?
N5 C10 N7 124.2(3) . . ?
N5 C10 N6 119.2(3) . . ?
N7 C10 N6 116.5(3) . . ?
N1 C15 C16 110.3(3) . . ?
N8 C16 C15 106.6(3) . . ?
N8 C17 N9 124.2(3) . . ?
N8 C17 N10 120.0(3) . . ?
N9 C17 N10 115.8(3) . . ?
N31 C31 C32 109.6(3) . . ?
N32 C32 C31 105.9(3) . . ?
N32 C33 N33 120.3(3) . . ?
N32 C33 N34 124.1(3) . . ?
N33 C33 N34 115.5(3) . . ?
N31 C38 C39 109.2(3) . . ?
N35 C39 C38 106.2(3) . . ?
N35 C40 N36 124.2(3) . . ?
N35 C40 N37 119.8(3) . . ?
N36 C40 N37 115.8(3) . . ?
N31 C45 C46 108.9(3) . . ?
N38 C46 C45 106.4(3) . . ?
N38 C47 N40 125.1(3) . . ?
N38 C47 N39 119.5(3) . . ?
N40 C47 N39 115.3(3) . . ?
N61 C61 C62 109.2(3) . . ?
N62 C62 C61 106.6(3) . . ?
N62 C63 N63 124.1(4) . . ?
N62 C63 N64 120.1(4) . . ?
N63 C63 N64 115.7(4) . . ?
N61 C68 C69 109.7(3) . . ?
N65 C69 C68 106.2(3) . . ?
N65 C70 N66 123.6(3) . . ?
N65 C70 N67 119.8(4) . . ?
N66 C70 N67 116.5(3) . . ?
N61 C75 C76 109.5(4) . . ?
N68 C76 C75 106.6(4) . . ?
N68 C77 N70 120.1(4) . . ?
N68 C77 N69 123.9(4) . . ?
N70 C77 N69 116.0(4) . . ?

loop_
_geom_bond_atom_site_label_1
_geom_bond_atom_site_label_2
_geom_bond_distance
_geom_bond_site_symmetry_2
_geom_bond_publ_flag
Cu1 N5 2.091(3) . ?
Cu1 N2 2.104(3) . ?
Cu1 N8 2.109(3) . ?
Cu1 N1 2.111(3) . ?
Cu1 Cl1 2.2854(9) . ?
Cu2 N35 2.089(3) . ?
Cu2 N31 2.093(3) . ?
Cu2 N32 2.115(3) . ?
Cu2 N38 2.125(3) . ?
Cu2 Cl3 2.2800(9) . ?
Cu3 N68 2.090(4) . ?
Cu3 N65 2.098(3) . ?
Cu3 N61 2.107(3) . ?
Cu3 N62 2.132(3) . ?
Cu3 Cl5 2.2908(10) . ?
N1 C1 1.474(5) . ?
N1 C8 1.486(4) . ?
N1 C15 1.493(4) . ?
N2 C3 1.316(4) . ?
N2 C2 1.465(4) . ?
N3 C3 1.363(4) . ?
N3 C5 1.449(5) . ?
N3 C4 1.468(5) . ?
N4 C3 1.363(4) . ?
N4 C7 1.449(4) . ?
N4 C6 1.461(4) . ?
N5 C10 1.317(4) . ?
N5 C9 1.463(4) . ?
N6 C10 1.364(5) . ?
N6 C12 1.453(5) . ?
N6 C11 1.463(5) . ?
N7 C10 1.357(4) . ?
N7 C14 1.450(5) . ?
N7 C13 1.471(4) . ?
N8 C17 1.310(4) . ?
N8 C16 1.470(4) . ?
N9 C17 1.364(5) . ?
N9 C18 1.455(5) . ?
N9 C19 1.463(4) . ?
N10 C17 1.373(4) . ?
N10 C21 1.444(5) . ?
N10 C20 1.456(5) . ?
N31 C31 1.485(4) . ?
N31 C38 1.489(4) . ?
N31 C45 1.492(5) . ?
N32 C33 1.313(4) . ?
N32 C32 1.464(5) . ?
N33 C33 1.361(5) . ?
N33 C34 1.453(5) . ?
N33 C35 1.457(5) . ?
N34 C33 1.371(4) . ?
N34 C37 1.448(5) . ?
N34 C36 1.467(5) . ?
N35 C40 1.311(4) . ?
N35 C39 1.462(4) . ?
N36 C40 1.360(5) . ?
N36 C42 1.454(5) . ?
N36 C41 1.460(4) . ?
N37 C40 1.372(4) . ?
N37 C43 1.447(5) . ?
N37 C44 1.450(5) . ?
N38 C47 1.308(4) . ?
N38 C46 1.469(4) . ?
N39 C47 1.376(4) . ?
N39 C49 1.446(4) . ?
N39 C48 1.452(5) . ?
N40 C47 1.361(4) . ?
N40 C50 1.458(4) . ?
N40 C51 1.470(4) . ?
N61 C68 1.483(5) . ?
N61 C75 1.486(6) . ?
N61 C61 1.495(5) . ?
N62 C63 1.307(5) . ?
N62 C62 1.465(5) . ?
N63 C63 1.366(5) . ?
N63 C65 1.461(7) . ?
N63 C64 1.456(7) . ?
N64 C63 1.373(6) . ?
N64 C67 1.445(6) . ?
N64 C66 1.462(6) . ?
N65 C70 1.316(5) . ?
N65 C69 1.467(4) . ?
N66 C70 1.363(5) . ?
N66 C72 1.449(6) . ?
N66 C71 1.461(5) . ?
N67 C70 1.369(5) . ?
N67 C73 1.440(6) . ?
N67 C74 1.452(6) . ?
N68 C77 1.314(5) . ?
N68 C76 1.469(5) . ?
N69 C77 1.364(5) . ?
N69 C78 1.461(6) . ?
N69 C79 1.467(6) . ?
N70 C77 1.363(5) . ?
N70 C81 1.454(5) . ?
N70 C80 1.457(5) . ?
C1 C2 1.510(5) . ?
C8 C9 1.525(5) . ?
C15 C16 1.505(5) . ?
C31 C32 1.516(5) . ?
C38 C39 1.509(5) . ?
C45 C46 1.516(5) . ?
C61 C62 1.509(6) . ?
C68 C69 1.518(7) . ?
C75 C76 1.507(6) . ?

loop_
_geom_torsion_atom_site_label_1
_geom_torsion_atom_site_label_2
_geom_torsion_atom_site_label_3
_geom_torsion_atom_site_label_4
_geom_torsion
_geom_torsion_site_symmetry_1
_geom_torsion_site_symmetry_2
_geom_torsion_site_symmetry_3
_geom_torsion_site_symmetry_4
_geom_torsion_publ_flag
N5 Cu1 N1 C1 -114.2(2) . . . . ?
N2 Cu1 N1 C1 6.9(2) . . . . ?
N8 Cu1 N1 C1 123.2(2) . . . . ?
Cl1 Cu1 N1 C1 173(20) . . . . ?
N5 Cu1 N1 C8 6.1(2) . . . . ?
N2 Cu1 N1 C8 127.2(2) . . . . ?
N8 Cu1 N1 C8 -116.5(2) . . . . ?
Cl1 Cu1 N1 C8 -67(3) . . . . ?
N5 Cu1 N1 C15 125.9(2) . . . . ?
N2 Cu1 N1 C15 -113.0(2) . . . . ?
N8 Cu1 N1 C15 3.3(2) . . . . ?
Cl1 Cu1 N1 C15 53(3) . . . . ?
N5 Cu1 N2 C3 -92.5(3) . . . . ?
N8 Cu1 N2 C3 114.1(3) . . . . ?
N1 Cu1 N2 C3 -168.6(3) . . . . ?
Cl1 Cu1 N2 C3 11.8(3) . . . . ?
N5 Cu1 N2 C2 98.7(2) . . . . ?
N8 Cu1 N2 C2 -54.6(2) . . . . ?
N1 Cu1 N2 C2 22.7(2) . . . . ?
Cl1 Cu1 N2 C2 -156.9(2) . . . . ?
N2 Cu1 N5 C10 113.1(3) . . . . ?
N8 Cu1 N5 C10 -95.2(3) . . . . ?
N1 Cu1 N5 C10 -171.2(3) . . . . ?
Cl1 Cu1 N5 C10 7.2(3) . . . . ?
N2 Cu1 N5 C9 -51.0(2) . . . . ?
N8 Cu1 N5 C9 100.6(2) . . . . ?
N1 Cu1 N5 C9 24.7(2) . . . . ?
Cl1 Cu1 N5 C9 -156.9(2) . . . . ?
N5 Cu1 N8 C17 115.6(3) . . . . ?
N2 Cu1 N8 C17 -91.5(4) . . . . ?
N1 Cu1 N8 C17 -168.5(4) . . . . ?
Cl1 Cu1 N8 C17 12.7(4) . . . . ?
N5 Cu1 N8 C16 -50.0(3) . . . . ?
N2 Cu1 N8 C16 102.9(2) . . . . ?
N1 Cu1 N8 C16 25.9(2) . . . . ?
Cl1 Cu1 N8 C16 -152.8(2) . . . . ?
N35 Cu2 N31 C31 114.0(2) . . . . ?
N32 Cu2 N31 C31 -8.3(2) . . . . ?
N38 Cu2 N31 C31 -126.5(2) . . . . ?
Cl3 Cu2 N31 C31 131(4) . . . . ?
N35 Cu2 N31 C38 -5.2(2) . . . . ?
N32 Cu2 N31 C38 -127.5(2) . . . . ?
N38 Cu2 N31 C38 114.2(2) . . . . ?
Cl3 Cu2 N31 C38 11(4) . . . . ?
N35 Cu2 N31 C45 -125.5(2) . . . . ?
N32 Cu2 N31 C45 112.2(2) . . . . ?
N38 Cu2 N31 C45 -6.1(2) . . . . ?
Cl3 Cu2 N31 C45 -109(4) . . . . ?
N35 Cu2 N32 C33 98.1(3) . . . . ?
N31 Cu2 N32 C33 174.0(3) . . . . ?
N38 Cu2 N32 C33 -109.3(3) . . . . ?
Cl3 Cu2 N32 C33 -5.2(3) . . . . ?
N35 Cu2 N32 C32 -98.0(2) . . . . ?
N31 Cu2 N32 C32 -22.1(2) . . . . ?
N38 Cu2 N32 C32 54.6(2) . . . . ?
Cl3 Cu2 N32 C32 158.69(19) . . . . ?
N31 Cu2 N35 C40 171.1(4) . . . . ?
N32 Cu2 N35 C40 -113.1(3) . . . . ?
N38 Cu2 N35 C40 94.6(4) . . . . ?
Cl3 Cu2 N35 C40 -8.6(3) . . . . ?
N31 Cu2 N35 C39 -24.8(2) . . . . ?
N32 Cu2 N35 C39 51.0(3) . . . . ?
N38 Cu2 N35 C39 -101.3(2) . . . . ?
Cl3 Cu2 N35 C39 155.5(2) . . . . ?
N35 Cu2 N38 C47 -109.8(3) . . . . ?
N31 Cu2 N38 C47 173.6(3) . . . . ?
N32 Cu2 N38 C47 96.8(3) . . . . ?
Cl3 Cu2 N38 C47 -7.6(3) . . . . ?
N35 Cu2 N38 C46 52.3(2) . . . . ?
N31 Cu2 N38 C46 -24.3(2) . . . . ?
N32 Cu2 N38 C46 -101.1(2) . . . . ?
Cl3 Cu2 N38 C46 154.5(2) . . . . ?
N68 Cu3 N61 C68 -114.1(3) . . . . ?
N65 Cu3 N61 C68 6.8(3) . . . . ?
N62 Cu3 N61 C68 126.1(3) . . . . ?
Cl5 Cu3 N61 C68 91(9) . . . . ?
N68 Cu3 N61 C75 5.3(3) . . . . ?
N65 Cu3 N61 C75 126.1(3) . . . . ?
N62 Cu3 N61 C75 -114.5(3) . . . . ?
Cl5 Cu3 N61 C75 -149(9) . . . . ?
N68 Cu3 N61 C61 125.1(3) . . . . ?
N65 Cu3 N61 C61 -114.1(3) . . . . ?
N62 Cu3 N61 C61 5.3(3) . . . . ?
Cl5 Cu3 N61 C61 -29(9) . . . . ?
N68 Cu3 N62 C63 112.8(4) . . . . ?
N65 Cu3 N62 C63 -94.2(4) . . . . ?
N61 Cu3 N62 C63 -170.8(4) . . . . ?
Cl5 Cu3 N62 C63 8.8(4) . . . . ?
N68 Cu3 N62 C62 -51.6(3) . . . . ?
N65 Cu3 N62 C62 101.3(3) . . . . ?
N61 Cu3 N62 C62 24.7(3) . . . . ?
Cl5 Cu3 N62 C62 -155.7(2) . . . . ?
N68 Cu3 N65 C70 -92.8(4) . . . . ?
N61 Cu3 N65 C70 -169.4(4) . . . . ?
N62 Cu3 N65 C70 114.6(4) . . . . ?
Cl5 Cu3 N65 C70 11.2(4) . . . . ?
N68 Cu3 N65 C69 100.0(3) . . . . ?
N61 Cu3 N65 C69 23.4(3) . . . . ?
N62 Cu3 N65 C69 -52.6(3) . . . . ?
Cl5 Cu3 N65 C69 -155.9(3) . . . . ?
N65 Cu3 N68 C77 115.4(4) . . . . ?
N61 Cu3 N68 C77 -168.0(4) . . . . ?
N62 Cu3 N68 C77 -92.2(4) . . . . ?
Cl5 Cu3 N68 C77 11.8(4) . . . . ?
N65 Cu3 N68 C76 -52.3(3) . . . . ?
N61 Cu3 N68 C76 24.4(3) . . . . ?
N62 Cu3 N68 C76 100.2(3) . . . . ?
Cl5 Cu3 N68 C76 -155.9(2) . . . . ?
C8 N1 C1 C2 -153.5(3) . . . . ?
C15 N1 C1 C2 83.3(3) . . . . ?
Cu1 N1 C1 C2 -35.0(3) . . . . ?
C3 N2 C2 C1 142.5(3) . . . . ?
Cu1 N2 C2 C1 -47.1(3) . . . . ?
N1 C1 C2 N2 55.2(4) . . . . ?
C2 N2 C3 N4 -151.2(3) . . . . ?
Cu1 N2 C3 N4 41.0(5) . . . . ?
C2 N2 C3 N3 27.2(5) . . . . ?
Cu1 N2 C3 N3 -140.6(3) . . . . ?
C7 N4 C3 N2 26.4(5) . . . . ?
C6 N4 C3 N2 -139.4(4) . . . . ?
C7 N4 C3 N3 -152.1(3) . . . . ?
C6 N4 C3 N3 42.1(5) . . . . ?
C5 N3 C3 N2 33.8(5) . . . . ?
C4 N3 C3 N2 -146.5(4) . . . . ?
C5 N3 C3 N4 -147.8(3) . . . . ?
C4 N3 C3 N4 31.9(5) . . . . ?
C1 N1 C8 C9 83.7(3) . . . . ?
C15 N1 C8 C9 -153.2(3) . . . . ?
Cu1 N1 C8 C9 -35.1(3) . . . . ?
C10 N5 C9 C8 144.5(3) . . . . ?
Cu1 N5 C9 C8 -49.5(3) . . . . ?
N1 C8 C9 N5 57.0(4) . . . . ?
C9 N5 C10 N7 30.6(5) . . . . ?
Cu1 N5 C10 N7 -131.8(3) . . . . ?
C9 N5 C10 N6 -145.6(3) . . . . ?
Cu1 N5 C10 N6 52.1(4) . . . . ?
C14 N7 C10 N5 27.9(5) . . . . ?
C13 N7 C10 N5 -150.1(3) . . . . ?
C14 N7 C10 N6 -155.9(3) . . . . ?
C13 N7 C10 N6 26.2(4) . . . . ?
C12 N6 C10 N5 21.2(5) . . . . ?
C11 N6 C10 N5 -137.5(4) . . . . ?
C12 N6 C10 N7 -155.2(3) . . . . ?
C11 N6 C10 N7 46.1(5) . . . . ?
C1 N1 C15 C16 -150.8(3) . . . . ?
C8 N1 C15 C16 85.9(3) . . . . ?
Cu1 N1 C15 C16 -32.1(3) . . . . ?
C17 N8 C16 C15 142.3(3) . . . . ?
Cu1 N8 C16 C15 -50.0(3) . . . . ?
N1 C15 C16 N8 55.7(4) . . . . ?
C16 N8 C17 N9 25.5(5) . . . . ?
Cu1 N8 C17 N9 -138.4(3) . . . . ?
C16 N8 C17 N10 -151.0(3) . . . . ?
Cu1 N8 C17 N10 45.0(5) . . . . ?
C18 N9 C17 N8 38.2(5) . . . . ?
C19 N9 C17 N8 -144.6(4) . . . . ?
C18 N9 C17 N10 -145.1(3) . . . . ?
C19 N9 C17 N10 32.1(5) . . . . ?
C21 N10 C17 N8 21.6(5) . . . . ?
C20 N10 C17 N8 -135.5(4) . . . . ?
C21 N10 C17 N9 -155.3(3) . . . . ?
C20 N10 C17 N9 47.6(4) . . . . ?
C38 N31 C31 C32 155.3(3) . . . . ?
C45 N31 C31 C32 -82.6(4) . . . . ?
Cu2 N31 C31 C32 36.9(3) . . . . ?
C33 N32 C32 C31 -146.8(3) . . . . ?
Cu2 N32 C32 C31 47.1(3) . . . . ?
N31 C31 C32 N32 -56.6(4) . . . . ?
C32 N32 C33 N33 148.3(3) . . . . ?
Cu2 N32 C33 N33 -49.4(4) . . . . ?
C32 N32 C33 N34 -28.2(5) . . . . ?
Cu2 N32 C33 N34 134.1(3) . . . . ?
C34 N33 C33 N32 135.6(4) . . . . ?
C35 N33 C33 N32 -23.5(5) . . . . ?
C34 N33 C33 N34 -47.6(5) . . . . ?
C35 N33 C33 N34 153.3(3) . . . . ?
C37 N34 C33 N32 -31.6(5) . . . . ?
C36 N34 C33 N32 149.8(3) . . . . ?
C37 N34 C33 N33 151.8(3) . . . . ?
C36 N34 C33 N33 -26.8(5) . . . . ?
C31 N31 C38 C39 -84.4(3) . . . . ?
C45 N31 C38 C39 153.4(3) . . . . ?
Cu2 N31 C38 C39 34.0(3) . . . . ?
C40 N35 C39 C38 -144.1(3) . . . . ?
Cu2 N35 C39 C38 49.6(3) . . . . ?
N31 C38 C39 N35 -56.1(4) . . . . ?
C39 N35 C40 N36 -28.5(5) . . . . ?
Cu2 N35 C40 N36 134.0(3) . . . . ?
C39 N35 C40 N37 147.9(3) . . . . ?
Cu2 N35 C40 N37 -49.6(5) . . . . ?
C42 N36 C40 N35 -36.0(6) . . . . ?
C41 N36 C40 N35 146.5(4) . . . . ?
C42 N36 C40 N37 147.5(4) . . . . ?
C41 N36 C40 N37 -30.0(5) . . . . ?
C43 N37 C40 N35 138.8(4) . . . . ?
C44 N37 C40 N35 -20.8(5) . . . . ?
C43 N37 C40 N36 -44.5(5) . . . . ?
C44 N37 C40 N36 155.8(3) . . . . ?
C31 N31 C45 C46 154.2(3) . . . . ?
C38 N31 C45 C46 -84.1(3) . . . . ?
Cu2 N31 C45 C46 35.0(3) . . . . ?
C47 N38 C46 C45 -145.8(3) . . . . ?
Cu2 N38 C46 C45 49.5(3) . . . . ?
N31 C45 C46 N38 -57.1(3) . . . . ?
C46 N38 C47 N40 -27.3(5) . . . . ?
Cu2 N38 C47 N40 132.9(3) . . . . ?
C46 N38 C47 N39 150.6(3) . . . . ?
Cu2 N38 C47 N39 -49.3(5) . . . . ?
C50 N40 C47 N38 -29.9(6) . . . . ?
C51 N40 C47 N38 146.0(4) . . . . ?
C50 N40 C47 N39 152.2(3) . . . . ?
C51 N40 C47 N39 -31.9(5) . . . . ?
C49 N39 C47 N38 -19.2(5) . . . . ?
C48 N39 C47 N38 134.5(4) . . . . ?
C49 N39 C47 N40 158.8(3) . . . . ?
C48 N39 C47 N40 -47.5(5) . . . . ?
C68 N61 C61 C62 -153.0(4) . . . . ?
C75 N61 C61 C62 84.6(4) . . . . ?
Cu3 N61 C61 C62 -34.1(4) . . . . ?
C63 N62 C62 C61 143.4(4) . . . . ?
Cu3 N62 C62 C61 -49.7(4) . . . . ?
N61 C61 C62 N62 56.4(5) . . . . ?
C62 N62 C63 N63 26.7(6) . . . . ?
Cu3 N62 C63 N63 -136.3(3) . . . . ?
C62 N62 C63 N64 -148.7(4) . . . . ?
Cu3 N62 C63 N64 48.4(6) . . . . ?
C65 N63 C63 N62 40.5(6) . . . . ?
C64 N63 C63 N62 -147.8(4) . . . . ?
C65 N63 C63 N64 -143.9(4) . . . . ?
C64 N63 C63 N64 27.8(6) . . . . ?
C67 N64 C63 N62 22.0(6) . . . . ?
C66 N64 C63 N62 -133.1(5) . . . . ?
C67 N64 C63 N63 -153.7(4) . . . . ?
C66 N64 C63 N63 51.1(6) . . . . ?
C75 N61 C68 C69 -153.6(3) . . . . ?
C61 N61 C68 C69 84.2(4) . . . . ?
Cu3 N61 C68 C69 -35.5(4) . . . . ?
C70 N65 C69 C68 142.3(4) . . . . ?
Cu3 N65 C69 C68 -48.3(4) . . . . ?
N61 C68 C69 N65 56.6(4) . . . . ?
C69 N65 C70 N66 28.5(6) . . . . ?
Cu3 N65 C70 N66 -137.6(4) . . . . ?
C69 N65 C70 N67 -148.2(4) . . . . ?
Cu3 N65 C70 N67 45.8(6) . . . . ?
C72 N66 C70 N65 37.6(6) . . . . ?
C71 N66 C70 N65 -145.2(4) . . . . ?
C72 N66 C70 N67 -145.7(4) . . . . ?
C71 N66 C70 N67 31.5(6) . . . . ?
C73 N67 C70 N65 22.6(6) . . . . ?
C74 N67 C70 N65 -141.1(4) . . . . ?
C73 N67 C70 N66 -154.3(4) . . . . ?
C74 N67 C70 N66 42.0(5) . . . . ?
C68 N61 C75 C76 84.0(4) . . . . ?
C61 N61 C75 C76 -153.1(3) . . . . ?
Cu3 N61 C75 C76 -33.9(4) . . . . ?
C77 N68 C76 C75 141.1(4) . . . . ?
Cu3 N68 C76 C75 -49.1(4) . . . . ?
N61 C75 C76 N68 55.9(5) . . . . ?
C76 N68 C77 N70 -148.1(4) . . . . ?
Cu3 N68 C77 N70 45.4(6) . . . . ?
C76 N68 C77 N69 30.4(6) . . . . ?
Cu3 N68 C77 N69 -136.1(4) . . . . ?
C81 N70 C77 N68 -137.4(4) . . . . ?
C80 N70 C77 N68 22.8(6) . . . . ?
C81 N70 C77 N69 44.1(6) . . . . ?
C80 N70 C77 N69 -155.7(4) . . . . ?
C78 N69 C77 N68 -146.0(4) . . . . ?
C79 N69 C77 N68 31.5(6) . . . . ?
C78 N69 C77 N70 32.5(6) . . . . ?
C79 N69 C77 N70 -150.0(4) . . . . ?
